data_4501107
loop_
_publ_author_name
'Liu, Yu'
'Pan, Mei'
'Li, Kang'
'Yan, Cheng'
'Shen, Yong'
'Zhao, Cun-Yuan'
'Wang, Wei'
'Su, Cheng-Yong'

_publ_section_title
;
 Metal-Directed Assembly of Hexameric Ring, Dimeric Ring and 1D Chain from
 a Branched Tripodal Ligand
;
_journal_issue 11
_journal_name_full 'Crystal Growth &amp; Design'
_journal_page_first 4876
_journal_paper_doi 10.1021/cg200701j
_journal_volume 11
_journal_year 2011
_chemical_formula_sum 'C27 H28 Cl Mn N7 O8'
_chemical_formula_weight 668.95
_chemical_name_systematic
;
 ?
;
_space_group_IT_number 14
_symmetry_cell_setting monoclinic
_symmetry_space_group_name_Hall '-P 2ybc'
_symmetry_space_group_name_H-M 'P 1 21/c 1'
_atom_sites_solution_hydrogens geom
_atom_sites_solution_primary direct
_atom_sites_solution_secondary difmap
_audit_creation_method SHELXL-97
_cell_angle_alpha 90.00
_cell_angle_beta 100.913(2)
_cell_angle_gamma 90.00
_cell_formula_units_Z 4
_cell_length_a 11.9528(3)
_cell_length_b 12.8507(2)
_cell_length_c 18.5660(4)
_cell_measurement_reflns_used 4081
_cell_measurement_temperature 150(2)
_cell_measurement_theta_max 62.4730
_cell_measurement_theta_min 2.4216
_cell_volume 2800.20(10)
_computing_cell_refinement
;
CrysAlisPro, Oxford Diffraction Ltd.,
Version 1.171.33.52 (release 06-11-2009 CrysAlis171 .NET)
(compiled Nov  6 2009,16:24:50)
;
_computing_data_collection
;
CrysAlisPro, Oxford Diffraction Ltd.,
Version 1.171.33.52 (release 06-11-2009 CrysAlis171 .NET)
(compiled Nov  6 2009,16:24:50)
;
_computing_data_reduction
;
CrysAlisPro, Oxford Diffraction Ltd.,
Version 1.171.33.52 (release 06-11-2009 CrysAlis171 .NET)
(compiled Nov  6 2009,16:24:50)
;
_computing_structure_refinement 'SHELXL-97 (Sheldrick, 1997)'
_computing_structure_solution 'SHELXS-97 (Sheldrick, 1990)'
_diffrn_ambient_temperature 150(2)
_diffrn_detector_area_resol_mean 16.0855
_diffrn_measured_fraction_theta_full 0.985
_diffrn_measured_fraction_theta_max 0.985
_diffrn_measurement_device_type 'Xcalibur, Sapphire3, Gemini ultra, CCD area'
_diffrn_measurement_method '\w scans'
_diffrn_radiation_monochromator graphite
_diffrn_radiation_source 'fine-focus sealed tube'
_diffrn_radiation_type CuK\a
_diffrn_radiation_wavelength 1.54178
_diffrn_reflns_av_R_equivalents 0.0467
_diffrn_reflns_av_sigmaI/netI 0.0535
_diffrn_reflns_limit_h_max 13
_diffrn_reflns_limit_h_min -12
_diffrn_reflns_limit_k_max 14
_diffrn_reflns_limit_k_min -14
_diffrn_reflns_limit_l_max 14
_diffrn_reflns_limit_l_min -21
_diffrn_reflns_number 13216
_diffrn_reflns_theta_full 62.56
_diffrn_reflns_theta_max 62.56
_diffrn_reflns_theta_min 3.77
_exptl_absorpt_coefficient_mu 5.275
_exptl_absorpt_correction_T_max 0.9251
_exptl_absorpt_correction_T_min 0.6205
_exptl_absorpt_correction_type multi-scan
_exptl_absorpt_process_details
;
CrysAlisPro, Oxford Diffraction Ltd.,
Version 1.171.34.44 (release 25-10-2010 CrysAlis171 .NET)
(compiled Oct 25 2010,18:11:34)
Empirical absorption correction using spherical harmonics,
 implemented in SCALE3 ABSPACK scaling algorithm.
;
_exptl_crystal_colour colorless
_exptl_crystal_density_diffrn 1.587
_exptl_crystal_density_method 'not measured'
_exptl_crystal_description plate
_exptl_crystal_F_000 1380
_exptl_crystal_size_max 0.10
_exptl_crystal_size_mid 0.04
_exptl_crystal_size_min 0.02
_refine_diff_density_max 0.412
_refine_diff_density_min -0.508
_refine_diff_density_rms 0.069
_refine_ls_extinction_method none
_refine_ls_goodness_of_fit_ref 0.985
_refine_ls_hydrogen_treatment mixed
_refine_ls_matrix_type full
_refine_ls_number_parameters 441
_refine_ls_number_reflns 4412
_refine_ls_number_restraints 24
_refine_ls_restrained_S_all 0.996
_refine_ls_R_factor_all 0.0673
_refine_ls_R_factor_gt 0.0467
_refine_ls_shift/su_max 0.067
_refine_ls_shift/su_mean 0.009
_refine_ls_structure_factor_coef Fsqd
_refine_ls_weighting_details 'calc w=1/[\s^2^(Fo^2^)+(0.1000P)^2^+0.0000P] where P=(Fo^2^+2Fc^2^)/3'
_refine_ls_weighting_scheme calc
_refine_ls_wR_factor_gt 0.1299
_refine_ls_wR_factor_ref 0.1499
_reflns_number_gt 3357
_reflns_number_total 4412
_reflns_threshold_expression >2sigma(I)
_cod_data_source_file cg200701j_si_002.cif
_cod_data_source_block Mn-ClO4
_cod_depositor_comments
;
The following automatic conversions were performed:

'_symmetry_cell_setting' value 'Monoclinic' changed to 'monoclinic'
according to /home/saulius/struct/CIF-dictionaries/cif_core.dic
dictionary named 'cif_core.dic' version 2.4.1 from 2010-06-29.

Automatic conversion script
Id: cif_fix_values 1715 2011-07-08 13:25:40Z adriana 
;
_cod_original_sg_symbol_H-M 'P2(1)/c  '
_cod_database_code 4501107

loop_
_symmetry_equiv_pos_as_xyz
'x, y, z'
'-x, y+1/2, -z+1/2'
'-x, -y, -z'
'x, -y-1/2, z-1/2'

loop_
_atom_site_label
_atom_site_type_symbol
_atom_site_fract_x
_atom_site_fract_y
_atom_site_fract_z
_atom_site_U_iso_or_equiv
_atom_site_adp_type
_atom_site_occupancy
_atom_site_symmetry_multiplicity
_atom_site_calc_flag
_atom_site_refinement_flags
_atom_site_disorder_assembly
_atom_site_disorder_group
Mn1 Mn 0.32145(5) 0.77293(4) 0.81859(3) 0.0296(2) Uani 1 1 d . . .
N1 N 0.2789(3) 0.9512(2) 0.75267(17) 0.0304(7) Uani 1 1 d . . .
N2 N 0.3284(3) 0.8970(2) 0.90054(17) 0.0328(7) Uani 1 1 d . . .
N3 N 0.3502(3) 1.0599(2) 0.94069(17) 0.0316(7) Uani 1 1 d . . .
H3A H 0.3554 1.1282 0.9395 0.038 Uiso 1 1 calc R . .
N4 N 0.1683(3) 0.7631(2) 0.72692(18) 0.0332(8) Uani 1 1 d . . .
N5 N 0.0241(3) 0.8324(3) 0.64779(18) 0.0382(8) Uani 1 1 d . . .
H5B H -0.0218 0.8797 0.6240 0.046 Uiso 1 1 calc R . .
N6 N 0.4710(3) 0.8305(2) 0.76765(16) 0.0287(7) Uani 1 1 d . . .
N7 N 0.5380(3) 0.9121(2) 0.67813(16) 0.0285(7) Uani 1 1 d . . .
C1 C 0.3255(4) 1.0336(3) 0.8056(2) 0.0335(9) Uani 1 1 d . . .
H1A H 0.2755 1.0955 0.7977 0.040 Uiso 1 1 calc R . .
H1B H 0.4020 1.0543 0.7976 0.040 Uiso 1 1 calc R . .
C2 C 0.3339(3) 0.9957(3) 0.8823(2) 0.0303(8) Uani 1 1 d . . .
C3 C 0.3438(3) 0.8962(3) 0.9776(2) 0.0316(9) Uani 1 1 d . . .
C4 C 0.3463(4) 0.8150(3) 1.0272(2) 0.0402(10) Uani 1 1 d . . .
H4A H 0.3377 0.7447 1.0113 0.048 Uiso 1 1 calc R . .
C5 C 0.3618(4) 0.8410(3) 1.1008(2) 0.0433(10) Uani 1 1 d . . .
H5A H 0.3646 0.7870 1.1361 0.052 Uiso 1 1 calc R . .
C6 C 0.3736(4) 0.9447(3) 1.1249(2) 0.0429(10) Uani 1 1 d . . .
H6A H 0.3826 0.9593 1.1758 0.051 Uiso 1 1 calc R . .
C7 C 0.3725(4) 1.0243(3) 1.0768(2) 0.0395(10) Uani 1 1 d . . .
H7A H 0.3818 1.0944 1.0931 0.047 Uiso 1 1 calc R . .
C8 C 0.3571(3) 0.9995(3) 1.0027(2) 0.0328(9) Uani 1 1 d . . .
C9 C 0.1540(3) 0.9551(3) 0.7304(2) 0.0357(9) Uani 1 1 d . . .
H9A H 0.1317 1.0083 0.6918 0.043 Uiso 1 1 calc R . .
H9B H 0.1187 0.9732 0.7729 0.043 Uiso 1 1 calc R . .
C10 C 0.1156(3) 0.8503(3) 0.7020(2) 0.0326(9) Uani 1 1 d . . .
C11 C 0.1067(3) 0.6829(3) 0.6873(2) 0.0353(9) Uani 1 1 d . . .
C12 C 0.1236(4) 0.5760(3) 0.6905(3) 0.0431(10) Uani 1 1 d . . .
H12A H 0.1827 0.5454 0.7255 0.052 Uiso 1 1 calc R . .
C13 C 0.0503(4) 0.5161(3) 0.6402(3) 0.0496(12) Uani 1 1 d . . .
H13A H 0.0617 0.4429 0.6398 0.060 Uiso 1 1 calc R . .
C14 C -0.0385(4) 0.5589(4) 0.5907(3) 0.0524(12) Uani 1 1 d . . .
H14A H -0.0872 0.5143 0.5580 0.063 Uiso 1 1 calc R . .
C15 C -0.0586(4) 0.6652(4) 0.5875(3) 0.0509(12) Uani 1 1 d . . .
H15A H -0.1198 0.6950 0.5537 0.061 Uiso 1 1 calc R . .
C16 C 0.0167(4) 0.7254(3) 0.6370(2) 0.0366(9) Uani 1 1 d . . .
C17 C 0.3353(3) 0.9476(3) 0.6896(2) 0.0317(9) Uani 1 1 d . . .
H17A H 0.3455 1.0190 0.6718 0.038 Uiso 1 1 calc R . .
H17B H 0.2883 0.9078 0.6492 0.038 Uiso 1 1 calc R . .
C18 C 0.4481(3) 0.8966(3) 0.7124(2) 0.0287(8) Uani 1 1 d . . .
C19 C 0.5854(3) 0.8034(3) 0.7715(2) 0.0306(9) Uani 1 1 d . . .
C20 C 0.6576(3) 0.7426(3) 0.8235(2) 0.0321(9) Uani 1 1 d . . .
H20A H 0.6300 0.7082 0.8619 0.038 Uiso 1 1 calc R . .
C21 C 0.7699(4) 0.7348(3) 0.8167(2) 0.0357(9) Uani 1 1 d . . .
H21A H 0.8212 0.6956 0.8518 0.043 Uiso 1 1 calc R . .
C22 C 0.8102(4) 0.7837(3) 0.7589(3) 0.0425(10) Uani 1 1 d . . .
H22A H 0.8877 0.7751 0.7549 0.051 Uiso 1 1 calc R . .
C23 C 0.7399(3) 0.8438(3) 0.7080(2) 0.0363(9) Uani 1 1 d . . .
H23A H 0.7673 0.8770 0.6690 0.044 Uiso 1 1 calc R . .
C24 C 0.6275(3) 0.8539(3) 0.7158(2) 0.0305(8) Uani 1 1 d . . .
C25 C 0.5393(4) 0.9823(3) 0.6163(2) 0.0352(9) Uani 1 1 d . . .
H25A H 0.4616 0.9849 0.5861 0.042 Uiso 1 1 calc R . .
H25B H 0.5905 0.9529 0.5854 0.042 Uiso 1 1 calc R . .
C26 C 0.5778(3) 1.0940(3) 0.6376(2) 0.0310(9) Uani 1 1 d . . .
O1 O 0.5559(3) 1.1627(2) 0.59165(15) 0.0414(7) Uani 1 1 d . . .
O2 O 0.6323(3) 1.1080(2) 0.70174(16) 0.0429(7) Uani 1 1 d . . .
C27 C 0.0935(5) 0.7433(4) 0.8993(4) 0.0725(17) Uani 1 1 d . . .
H27A H 0.0553 0.6932 0.9263 0.109 Uiso 1 1 calc R . .
H27B H 0.0419 0.7632 0.8539 0.109 Uiso 1 1 calc R . .
H27C H 0.1145 0.8053 0.9296 0.109 Uiso 1 1 calc R . .
O3 O 0.1922(3) 0.6977(2) 0.88227(17) 0.0460(7) Uani 1 1 d . . .
Cl1 Cl 0.17749(9) 0.47886(8) 0.99807(6) 0.0448(3) Uani 1 1 d . A 1
O4 O 0.1830(8) 0.3726(6) 1.0103(5) 0.072(2) Uani 0.60 1 d P A 1
O5 O 0.1182(8) 0.5297(11) 1.0433(6) 0.090(5) Uani 0.60 1 d P A 1
O6 O 0.1381(19) 0.4910(13) 0.9197(10) 0.075(6) Uani 0.60 1 d P A 1
O7 O 0.2885(7) 0.5246(6) 1.0037(4) 0.064(2) Uani 0.60 1 d P A 1
O4' O 0.1204(19) 0.3866(18) 1.0203(12) 0.149(8) Uani 0.40 1 d PU B 2
O5' O 0.1483(19) 0.5624(15) 1.0395(12) 0.122(8) Uani 0.40 1 d PU C 2
O6' O 0.121(2) 0.4943(14) 0.9246(12) 0.046(5) Uani 0.40 1 d PU D 2
O7' O 0.2911(12) 0.4575(15) 1.0202(8) 0.111(5) Uani 0.40 1 d PU E 2
O1W O 0.3840(4) 1.2286(3) 0.4730(2) 0.0560(9) Uani 1 1 d . . .
H2 H 0.331(4) 1.197(4) 0.489(3) 0.050(16) Uiso 1 1 d . . .
H1 H 0.453(5) 1.220(4) 0.508(3) 0.068(17) Uiso 1 1 d . . .

loop_
_atom_site_aniso_label
_atom_site_aniso_U_11
_atom_site_aniso_U_22
_atom_site_aniso_U_33
_atom_site_aniso_U_23
_atom_site_aniso_U_13
_atom_site_aniso_U_12
Mn1 0.0411(4) 0.0215(3) 0.0258(4) 0.0006(2) 0.0053(3) 0.0020(2)
N1 0.0397(18) 0.0247(16) 0.0266(17) -0.0012(13) 0.0060(14) 0.0008(13)
N2 0.046(2) 0.0247(16) 0.0278(17) -0.0015(13) 0.0060(15) 0.0028(14)
N3 0.0459(19) 0.0196(15) 0.0284(18) -0.0031(13) 0.0046(15) 0.0026(13)
N4 0.0395(19) 0.0274(16) 0.0313(18) 0.0002(14) 0.0029(15) 0.0009(14)
N5 0.0401(19) 0.0369(19) 0.0350(19) 0.0084(15) 0.0003(16) 0.0044(15)
N6 0.0427(19) 0.0181(14) 0.0251(17) 0.0002(12) 0.0056(14) -0.0026(13)
N7 0.0423(18) 0.0206(15) 0.0234(16) 0.0018(12) 0.0080(14) -0.0038(13)
C1 0.051(2) 0.0208(18) 0.027(2) -0.0015(15) 0.0040(18) 0.0019(16)
C2 0.036(2) 0.0242(19) 0.030(2) -0.0004(16) 0.0045(17) 0.0028(15)
C3 0.044(2) 0.030(2) 0.0208(19) -0.0020(16) 0.0074(17) 0.0040(17)
C4 0.056(3) 0.029(2) 0.037(2) 0.0049(18) 0.012(2) 0.0018(19)
C5 0.059(3) 0.045(2) 0.027(2) 0.0041(19) 0.012(2) 0.002(2)
C6 0.055(3) 0.052(3) 0.022(2) -0.0066(19) 0.0108(19) 0.002(2)
C7 0.053(3) 0.034(2) 0.032(2) -0.0068(18) 0.0085(19) 0.0023(19)
C8 0.041(2) 0.031(2) 0.027(2) -0.0017(17) 0.0091(17) 0.0029(17)
C9 0.045(2) 0.028(2) 0.033(2) 0.0036(16) 0.0052(19) 0.0029(17)
C10 0.039(2) 0.035(2) 0.025(2) 0.0043(17) 0.0102(17) 0.0007(17)
C11 0.035(2) 0.034(2) 0.038(2) 0.0000(18) 0.0089(18) -0.0037(17)
C12 0.046(3) 0.032(2) 0.050(3) 0.0044(19) 0.005(2) -0.0005(19)
C13 0.047(3) 0.030(2) 0.071(3) -0.001(2) 0.009(2) -0.0055(19)
C14 0.047(3) 0.050(3) 0.056(3) -0.006(2) 0.000(2) -0.014(2)
C15 0.047(3) 0.050(3) 0.050(3) 0.001(2) -0.005(2) -0.007(2)
C16 0.044(2) 0.030(2) 0.037(2) -0.0031(17) 0.0100(19) -0.0015(17)
C17 0.048(2) 0.0253(19) 0.0222(19) 0.0041(15) 0.0078(17) -0.0009(16)
C18 0.041(2) 0.0173(17) 0.026(2) -0.0036(15) 0.0016(17) -0.0047(15)
C19 0.039(2) 0.0188(17) 0.033(2) -0.0059(16) 0.0063(17) -0.0034(16)
C20 0.045(2) 0.0220(18) 0.029(2) -0.0027(16) 0.0077(18) -0.0013(16)
C21 0.043(2) 0.0246(19) 0.038(2) 0.0019(17) 0.0018(19) -0.0013(17)
C22 0.037(2) 0.035(2) 0.055(3) -0.006(2) 0.008(2) -0.0051(18)
C23 0.046(2) 0.032(2) 0.033(2) -0.0038(17) 0.0117(19) -0.0068(18)
C24 0.044(2) 0.0219(18) 0.026(2) 0.0013(16) 0.0084(17) -0.0051(16)
C25 0.047(2) 0.031(2) 0.028(2) 0.0016(17) 0.0087(18) -0.0018(17)
C26 0.037(2) 0.034(2) 0.024(2) -0.0051(17) 0.0109(17) -0.0001(17)
O1 0.0565(19) 0.0296(14) 0.0383(17) 0.0064(13) 0.0091(14) -0.0038(13)
O2 0.0618(19) 0.0272(14) 0.0379(17) -0.0025(12) 0.0043(15) -0.0044(13)
C27 0.049(3) 0.081(4) 0.088(4) 0.035(3) 0.015(3) 0.014(3)
O3 0.0483(18) 0.0428(16) 0.0491(18) 0.0082(14) 0.0146(15) 0.0023(13)
Cl1 0.0495(6) 0.0447(6) 0.0399(6) -0.0031(5) 0.0076(5) 0.0013(5)
O4 0.114(7) 0.036(3) 0.074(5) 0.018(3) 0.040(5) 0.003(4)
O5 0.051(4) 0.172(14) 0.050(5) -0.071(7) 0.014(3) 0.019(6)
O6 0.093(9) 0.094(9) 0.044(7) -0.034(6) 0.024(6) -0.037(7)
O7 0.050(4) 0.095(5) 0.046(4) 0.004(4) 0.006(3) -0.027(4)
O4' 0.165(15) 0.164(15) 0.111(12) 0.062(11) 0.006(11) -0.078(12)
O5' 0.178(17) 0.066(8) 0.090(10) -0.041(7) -0.056(10) 0.064(10)
O6' 0.074(10) 0.032(7) 0.027(8) 0.017(6) -0.004(7) -0.001(6)
O7' 0.052(7) 0.199(14) 0.077(9) -0.049(10) 0.001(6) 0.033(10)
O1W 0.069(2) 0.0403(18) 0.054(2) 0.0051(16) -0.003(2) -0.0024(18)

loop_
_atom_type_symbol
_atom_type_description
_atom_type_scat_dispersion_real
_atom_type_scat_dispersion_imag
_atom_type_scat_source
C C 0.0181 0.0091 'International Tables Vol C Tables 4.2.6.8 and 6.1.1.4'
H H 0.0000 0.0000 'International Tables Vol C Tables 4.2.6.8 and 6.1.1.4'
N N 0.0311 0.0180 'International Tables Vol C Tables 4.2.6.8 and 6.1.1.4'
O O 0.0492 0.0322 'International Tables Vol C Tables 4.2.6.8 and 6.1.1.4'
Cl Cl 0.3639 0.7018 'International Tables Vol C Tables 4.2.6.8 and 6.1.1.4'
Mn Mn -0.5299 2.8052 'International Tables Vol C Tables 4.2.6.8 and 6.1.1.4'

loop_
_geom_angle_atom_site_label_1
_geom_angle_atom_site_label_2
_geom_angle_atom_site_label_3
_geom_angle
_geom_angle_site_symmetry_1
_geom_angle_site_symmetry_3
N2 Mn1 O2 145.68(11) . 2_646
N2 Mn1 N4 118.85(12) . .
O2 Mn1 N4 90.63(11) 2_646 .
N2 Mn1 N6 96.98(11) . .
O2 Mn1 N6 89.93(11) 2_646 .
N4 Mn1 N6 106.94(11) . .
N2 Mn1 O3 83.74(12) . .
O2 Mn1 O3 84.34(11) 2_646 .
N4 Mn1 O3 80.67(12) . .
N6 Mn1 O3 170.57(11) . .
N2 Mn1 O1 90.54(10) . 2_646
O2 Mn1 O1 55.44(10) 2_646 2_646
N4 Mn1 O1 140.93(10) . 2_646
N6 Mn1 O1 93.10(10) . 2_646
O3 Mn1 O1 77.48(10) . 2_646
C17 N1 C9 111.9(3) . .
C17 N1 C1 112.5(3) . .
C9 N1 C1 113.3(3) . .
C2 N2 C3 105.3(3) . .
C2 N2 Mn1 121.2(3) . .
C3 N2 Mn1 132.9(2) . .
C2 N3 C8 107.7(3) . .
C2 N3 H3A 126.2 . .
C8 N3 H3A 126.2 . .
C10 N4 C11 105.8(3) . .
C10 N4 Mn1 118.7(3) . .
C11 N4 Mn1 135.4(3) . .
C10 N5 C16 107.1(3) . .
C10 N5 H5B 126.4 . .
C16 N5 H5B 126.4 . .
C18 N6 C19 104.9(3) . .
C18 N6 Mn1 117.6(3) . .
C19 N6 Mn1 136.7(2) . .
C18 N7 C24 106.7(3) . .
C18 N7 C25 125.6(3) . .
C24 N7 C25 127.6(3) . .
N1 C1 C2 110.5(3) . .
N1 C1 H1A 109.6 . .
C2 C1 H1A 109.6 . .
N1 C1 H1B 109.6 . .
C2 C1 H1B 109.6 . .
H1A C1 H1B 108.1 . .
N2 C2 N3 112.9(3) . .
N2 C2 C1 124.2(3) . .
N3 C2 C1 122.9(3) . .
C4 C3 C8 120.2(4) . .
C4 C3 N2 131.4(3) . .
C8 C3 N2 108.4(3) . .
C5 C4 C3 117.1(4) . .
C5 C4 H4A 121.5 . .
C3 C4 H4A 121.5 . .
C4 C5 C6 122.0(4) . .
C4 C5 H5A 119.0 . .
C6 C5 H5A 119.0 . .
C7 C6 C5 121.2(4) . .
C7 C6 H6A 119.4 . .
C5 C6 H6A 119.4 . .
C6 C7 C8 117.5(4) . .
C6 C7 H7A 121.3 . .
C8 C7 H7A 121.3 . .
N3 C8 C7 132.3(4) . .
N3 C8 C3 105.7(3) . .
C7 C8 C3 122.0(4) . .
N1 C9 C10 107.3(3) . .
N1 C9 H9A 110.3 . .
C10 C9 H9A 110.3 . .
N1 C9 H9B 110.3 . .
C10 C9 H9B 110.3 . .
H9A C9 H9B 108.5 . .
N4 C10 N5 112.3(3) . .
N4 C10 C9 123.2(3) . .
N5 C10 C9 124.6(3) . .
C12 C11 N4 130.7(4) . .
C12 C11 C16 120.2(4) . .
N4 C11 C16 109.1(3) . .
C13 C12 C11 117.0(4) . .
C13 C12 H12A 121.5 . .
C11 C12 H12A 121.5 . .
C14 C13 C12 122.3(4) . .
C14 C13 H13A 118.9 . .
C12 C13 H13A 118.9 . .
C13 C14 C15 121.8(4) . .
C13 C14 H14A 119.1 . .
C15 C14 H14A 119.1 . .
C14 C15 C16 115.7(4) . .
C14 C15 H15A 122.2 . .
C16 C15 H15A 122.2 . .
N5 C16 C15 131.3(4) . .
N5 C16 C11 105.7(3) . .
C15 C16 C11 123.0(4) . .
N1 C17 C18 108.5(3) . .
N1 C17 H17A 110.0 . .
C18 C17 H17A 110.0 . .
N1 C17 H17B 110.0 . .
C18 C17 H17B 110.0 . .
H17A C17 H17B 108.4 . .
N6 C18 N7 113.0(3) . .
N6 C18 C17 123.3(3) . .
N7 C18 C17 123.8(3) . .
C24 C19 N6 109.4(3) . .
C24 C19 C20 120.5(4) . .
N6 C19 C20 129.9(4) . .
C21 C20 C19 117.5(4) . .
C21 C20 H20A 121.3 . .
C19 C20 H20A 121.3 . .
C20 C21 C22 121.3(4) . .
C20 C21 H21A 119.4 . .
C22 C21 H21A 119.4 . .
C23 C22 C21 121.5(4) . .
C23 C22 H22A 119.3 . .
C21 C22 H22A 119.3 . .
C22 C23 C24 117.3(4) . .
C22 C23 H23A 121.4 . .
C24 C23 H23A 121.4 . .
N7 C24 C23 132.1(3) . .
N7 C24 C19 105.9(3) . .
C23 C24 C19 121.9(4) . .
N7 C25 C26 114.9(3) . .
N7 C25 H25A 108.5 . .
C26 C25 H25A 108.5 . .
N7 C25 H25B 108.5 . .
C26 C25 H25B 108.5 . .
H25A C25 H25B 107.5 . .
O1 C26 O2 124.3(4) . .
O1 C26 C25 118.7(3) . .
O2 C26 C25 117.0(3) . .
C26 O1 Mn1 85.4(2) . 2_656
C26 O2 Mn1 94.3(2) . 2_656
O3 C27 H27A 109.5 . .
O3 C27 H27B 109.5 . .
H27A C27 H27B 109.5 . .
O3 C27 H27C 109.5 . .
H27A C27 H27C 109.5 . .
H27B C27 H27C 109.5 . .
C27 O3 Mn1 127.4(3) . .
O5 Cl1 O4 112.7(7) . .
O5 Cl1 O6 117.3(10) . .
O4 Cl1 O6 105.5(8) . .
O5 Cl1 O7 109.8(6) . .
O4 Cl1 O7 112.2(5) . .
O6 Cl1 O7 98.5(9) . .
H2 O1W H1 109(5) . .

loop_
_geom_bond_atom_site_label_1
_geom_bond_atom_site_label_2
_geom_bond_distance
_geom_bond_site_symmetry_2
Mn1 N2 2.194(3) .
Mn1 O2 2.240(3) 2_646
Mn1 N4 2.255(3) .
Mn1 N6 2.298(3) .
Mn1 O3 2.326(3) .
Mn1 O1 2.451(3) 2_646
N1 C17 1.459(5) .
N1 C9 1.473(5) .
N1 C1 1.480(5) .
N2 C2 1.319(5) .
N2 C3 1.408(5) .
N3 C2 1.347(5) .
N3 C8 1.378(5) .
N3 H3A 0.8800 .
N4 C10 1.325(5) .
N4 C11 1.393(5) .
N5 C10 1.358(5) .
N5 C16 1.390(5) .
N5 H5B 0.8800 .
N6 C18 1.321(5) .
N6 C19 1.399(5) .
N7 C18 1.363(5) .
N7 C24 1.382(5) .
N7 C25 1.463(5) .
C1 C2 1.489(5) .
C1 H1A 0.9900 .
C1 H1B 0.9900 .
C3 C4 1.388(5) .
C3 C8 1.405(5) .
C4 C5 1.385(6) .
C4 H4A 0.9500 .
C5 C6 1.404(6) .
C5 H5A 0.9500 .
C6 C7 1.357(6) .
C6 H6A 0.9500 .
C7 C8 1.390(6) .
C7 H7A 0.9500 .
C9 C10 1.488(5) .
C9 H9A 0.9900 .
C9 H9B 0.9900 .
C11 C12 1.388(6) .
C11 C16 1.395(6) .
C12 C13 1.386(6) .
C12 H12A 0.9500 .
C13 C14 1.380(7) .
C13 H13A 0.9500 .
C14 C15 1.386(7) .
C14 H14A 0.9500 .
C15 C16 1.393(6) .
C15 H15A 0.9500 .
C17 C18 1.486(5) .
C17 H17A 0.9900 .
C17 H17B 0.9900 .
C19 C24 1.393(5) .
C19 C20 1.404(6) .
C20 C21 1.375(6) .
C20 H20A 0.9500 .
C21 C22 1.405(6) .
C21 H21A 0.9500 .
C22 C23 1.378(6) .
C22 H22A 0.9500 .
C23 C24 1.385(6) .
C23 H23A 0.9500 .
C25 C26 1.537(5) .
C25 H25A 0.9900 .
C25 H25B 0.9900 .
C26 O1 1.220(5) .
C26 O2 1.257(5) .
O1 Mn1 2.452(3) 2_656
O2 Mn1 2.240(3) 2_656
C27 O3 1.407(6) .
C27 H27A 0.9800 .
C27 H27B 0.9800 .
C27 H27C 0.9800 .
Cl1 O5 1.364(8) .
Cl1 O4 1.384(7) .
Cl1 O6 1.450(17) .
Cl1 O7 1.437(7) .
O1W H2 0.85(5) .
O1W H1 0.95(6) .

loop_
_geom_torsion_atom_site_label_1
_geom_torsion_atom_site_label_2
_geom_torsion_atom_site_label_3
_geom_torsion_atom_site_label_4
_geom_torsion
_geom_torsion_site_symmetry_1
_geom_torsion_site_symmetry_4
O2 Mn1 N2 C2 149.0(3) 2_646 .
N4 Mn1 N2 C2 -64.9(3) . .
N6 Mn1 N2 C2 48.8(3) . .
O3 Mn1 N2 C2 -140.7(3) . .
O1 Mn1 N2 C2 142.0(3) 2_646 .
O2 Mn1 N2 C3 -20.9(5) 2_646 .
N4 Mn1 N2 C3 125.2(3) . .
N6 Mn1 N2 C3 -121.1(4) . .
O3 Mn1 N2 C3 49.5(4) . .
O1 Mn1 N2 C3 -27.9(4) 2_646 .
N2 Mn1 N4 C10 32.1(3) . .
O2 Mn1 N4 C10 -166.3(3) 2_646 .
N6 Mn1 N4 C10 -76.2(3) . .
O3 Mn1 N4 C10 109.5(3) . .
O1 Mn1 N4 C10 166.1(2) 2_646 .
N2 Mn1 N4 C11 -145.5(3) . .
O2 Mn1 N4 C11 16.2(4) 2_646 .
N6 Mn1 N4 C11 106.3(4) . .
O3 Mn1 N4 C11 -68.0(4) . .
O1 Mn1 N4 C11 -11.4(5) 2_646 .
N2 Mn1 N6 C18 -89.3(3) . .
O2 Mn1 N6 C18 124.4(2) 2_646 .
N4 Mn1 N6 C18 33.7(3) . .
O3 Mn1 N6 C18 176.8(6) . .
O1 Mn1 N6 C18 179.7(2) 2_646 .
N2 Mn1 N6 C19 102.6(3) . .
O2 Mn1 N6 C19 -43.7(3) 2_646 .
N4 Mn1 N6 C19 -134.3(3) . .
O3 Mn1 N6 C19 8.8(9) . .
O1 Mn1 N6 C19 11.7(3) 2_646 .
C17 N1 C1 C2 -140.3(3) . .
C9 N1 C1 C2 91.4(4) . .
C3 N2 C2 N3 -0.8(4) . .
Mn1 N2 C2 N3 -173.1(2) . .
C3 N2 C2 C1 178.0(4) . .
Mn1 N2 C2 C1 5.7(5) . .
C8 N3 C2 N2 0.6(5) . .
C8 N3 C2 C1 -178.2(4) . .
N1 C1 C2 N2 15.8(5) . .
N1 C1 C2 N3 -165.5(3) . .
C2 N2 C3 C4 -180.0(4) . .
Mn1 N2 C3 C4 -8.9(7) . .
C2 N2 C3 C8 0.7(4) . .
Mn1 N2 C3 C8 171.7(3) . .
C8 C3 C4 C5 0.2(6) . .
N2 C3 C4 C5 -179.1(4) . .
C3 C4 C5 C6 0.6(7) . .
C4 C5 C6 C7 -1.3(7) . .
C5 C6 C7 C8 1.1(7) . .
C2 N3 C8 C7 -179.5(4) . .
C2 N3 C8 C3 -0.1(4) . .
C6 C7 C8 N3 178.9(4) . .
C6 C7 C8 C3 -0.3(6) . .
C4 C3 C8 N3 -179.8(4) . .
N2 C3 C8 N3 -0.3(4) . .
C4 C3 C8 C7 -0.4(6) . .
N2 C3 C8 C7 179.1(4) . .
C17 N1 C9 C10 72.5(4) . .
C1 N1 C9 C10 -158.9(3) . .
C11 N4 C10 N5 -0.8(4) . .
Mn1 N4 C10 N5 -179.0(2) . .
C11 N4 C10 C9 179.6(3) . .
Mn1 N4 C10 C9 1.4(5) . .
C16 N5 C10 N4 0.2(4) . .
C16 N5 C10 C9 179.8(4) . .
N1 C9 C10 N4 31.8(5) . .
N1 C9 C10 N5 -147.7(4) . .
C10 N4 C11 C12 179.7(4) . .
Mn1 N4 C11 C12 -2.5(7) . .
C10 N4 C11 C16 1.1(4) . .
Mn1 N4 C11 C16 178.9(3) . .
N4 C11 C12 C13 -176.3(4) . .
C16 C11 C12 C13 2.2(6) . .
C11 C12 C13 C14 -2.4(7) . .
C12 C13 C14 C15 1.2(8) . .
C13 C14 C15 C16 0.3(7) . .
C10 N5 C16 C15 -178.3(5) . .
C10 N5 C16 C11 0.5(4) . .
C14 C15 C16 N5 178.2(4) . .
C14 C15 C16 C11 -0.4(7) . .
C12 C11 C16 N5 -179.8(4) . .
N4 C11 C16 N5 -1.0(4) . .
C12 C11 C16 C15 -0.9(7) . .
N4 C11 C16 C15 177.9(4) . .
C9 N1 C17 C18 -154.3(3) . .
C1 N1 C17 C18 76.6(4) . .
C19 N6 C18 N7 2.1(4) . .
Mn1 N6 C18 N7 -169.4(2) . .
C19 N6 C18 C17 -178.6(3) . .
Mn1 N6 C18 C17 9.9(4) . .
C24 N7 C18 N6 -2.1(4) . .
C25 N7 C18 N6 -178.7(3) . .
C24 N7 C18 C17 178.6(3) . .
C25 N7 C18 C17 2.0(5) . .
N1 C17 C18 N6 25.1(5) . .
N1 C17 C18 N7 -155.7(3) . .
C18 N6 C19 C24 -1.3(4) . .
Mn1 N6 C19 C24 167.7(3) . .
C18 N6 C19 C20 174.0(4) . .
Mn1 N6 C19 C20 -16.9(6) . .
C24 C19 C20 C21 -0.4(5) . .
N6 C19 C20 C21 -175.3(4) . .
C19 C20 C21 C22 -1.5(6) . .
C20 C21 C22 C23 1.9(6) . .
C21 C22 C23 C24 -0.2(6) . .
C18 N7 C24 C23 -176.4(4) . .
C25 N7 C24 C23 0.0(6) . .
C18 N7 C24 C19 1.1(4) . .
C25 N7 C24 C19 177.6(3) . .
C22 C23 C24 N7 175.5(4) . .
C22 C23 C24 C19 -1.8(6) . .
N6 C19 C24 N7 0.1(4) . .
C20 C19 C24 N7 -175.7(3) . .
N6 C19 C24 C23 178.0(3) . .
C20 C19 C24 C23 2.1(6) . .
C18 N7 C25 C26 89.7(4) . .
C24 N7 C25 C26 -86.2(5) . .
N7 C25 C26 O1 -162.7(3) . .
N7 C25 C26 O2 18.5(5) . .
O2 C26 O1 Mn1 7.0(4) . 2_656
C25 C26 O1 Mn1 -171.7(3) . 2_656
O1 C26 O2 Mn1 -7.7(4) . 2_656
C25 C26 O2 Mn1 171.0(3) . 2_656
N2 Mn1 O3 C27 53.5(4) . .
O2 Mn1 O3 C27 -158.7(4) 2_646 .
N4 Mn1 O3 C27 -67.2(4) . .
N6 Mn1 O3 C27 148.4(6) . .
O1 Mn1 O3 C27 145.5(4) 2_646 .
